data_1520971
loop_
_publ_author_name
'Choi, K.-S.'
'Hanko, J.A.'
'Kanatzidis, M.G.'

_publ_section_title
;
 Eightfold superstructure in K2 Gd2 Sb2 Se9 and K2 La2 Sb2 S9 caused by
 three-dimensional ordering of the 5s2 lone pair of Sb(3+) ions
;
_journal_name_full 'Journal of Solid State Chemistry'
_journal_page_first 309
_journal_page_last 319
_journal_volume 147
_journal_year 1999
_chemical_formula_sum 'Gd2 K2 Sb2 Se9'
_chemical_name_systematic 'K2 (Gd2 Sb2 Se9)'
_space_group_IT_number 55
_symmetry_space_group_name_Hall '-P 2 2ab'
_symmetry_space_group_name_H-M 'P b a m'
_cell_angle_alpha 90
_cell_angle_beta 90
_cell_angle_gamma 90
_cell_formula_units_Z 2
_cell_length_a 11.488
_cell_length_b 17.66119
_cell_length_c 4.2201
_cell_volume 856.223
_citation_journal_id_ASTM JSSCBI
_cod_data_source_file Choi_JSSCBI_1999_309.cif
_cod_data_source_block Gd2K2Sb2Se9
_cod_original_cell_volume 856.2234
_cod_database_code 1520971

loop_
_symmetry_equiv_pos_as_xyz
x,y,z
-x,-y,z
x+1/2,-y+1/2,-z
-x+1/2,y+1/2,-z
-x,-y,-z
x,y,-z
-x-1/2,y-1/2,z
x-1/2,-y-1/2,z

loop_
_atom_site_label
_atom_site_type_symbol
_atom_site_fract_x
_atom_site_fract_y
_atom_site_fract_z
_atom_site_occupancy
_atom_site_U_iso_or_equiv
Se1 Se-2 0.342 0.3208 0 1 0.0
Sb1 Sb+3 0.059 0.1353 0 0.5 0.0
Sb2 Sb+3 0.0434 0.1076 0 0.5 0.0
Se4 Se-1 0.316 0.0903 0 1 0.0
Gd1 Gd+3 0.3838 0.203 0.5 1 0.0
Se2 Se-2 0.118 0.2203 0.5 1 0.0
Se5 Se-2 0 0 0.5 1 0.0
Se3 Se-1 0.0181 0.3741 0 1 0.0
K1 K+1 0.2166 0.4435 0.5 1 0.0
